data_7028520
loop_
_publ_author_name
'Arroyo, Marta'
'G\'omez-Iglesias, Patricia'
'Ant\'on, Noelia'
'Garc\'ia-Rodr\'iguez, Ra\'ul'
'Alegria, Elisabete C. B. A.'
'Pombeiro, Armando J. L.'
'Miguel, Daniel'
'Villafa\~ne, Fernando'

_publ_section_title
;
 Homo- and heteropolymetallic 3-(2-pyridyl)pyrazolate manganese and
 rhenium complexes.
;
_journal_issue 10
_journal_name_full 'Dalton transactions (Cambridge, England : 2003)'
_journal_page_first 4009
_journal_page_last 4020
_journal_paper_doi 10.1039/c3dt53439a
_journal_volume 43
_journal_year 2014
_chemical_formula_sum 'C49 H47 Mn3 N12 O8'
_chemical_formula_weight 1096.81
_chemical_name_systematic
; 
 ? 
;
_space_group_IT_number 14
_symmetry_cell_setting monoclinic
_symmetry_space_group_name_Hall '-P 2yn'
_symmetry_space_group_name_H-M 'P 1 21/n 1'
_atom_sites_solution_hydrogens geom
_atom_sites_solution_primary direct
_atom_sites_solution_secondary difmap
_audit_creation_method SHELXL-97
_cell_angle_alpha 90.00
_cell_angle_beta 101.795(5)
_cell_angle_gamma 90.00
_cell_formula_units_Z 4
_cell_length_a 19.466(4)
_cell_length_b 11.453(2)
_cell_length_c 23.586(5)
_cell_measurement_reflns_used 948
_cell_measurement_temperature 298(2)
_cell_measurement_theta_max 22.522
_cell_measurement_theta_min 2.338
_cell_volume 5147.3(18)
_computing_cell_refinement 'Bruker SMART'
_computing_data_collection 'Bruker SMART'
_computing_data_reduction 'Bruker SHELXTL'
_computing_molecular_graphics 'Bruker SHELXTL'
_computing_publication_material 'Bruker SHELXTL'
_computing_structure_refinement 'SHELXL-97 (Sheldrick, 1997)'
_computing_structure_solution 'SHELXS-97 (Sheldrick, 1990)'
_diffrn_ambient_temperature 298(2)
_diffrn_measured_fraction_theta_full 0.995
_diffrn_measured_fraction_theta_max 0.995
_diffrn_measurement_device_type 'CCD area detector'
_diffrn_measurement_method 'phi and omega scans'
_diffrn_radiation_monochromator graphite
_diffrn_radiation_source 'fine-focus sealed tube'
_diffrn_radiation_type MoK\a
_diffrn_radiation_wavelength 0.71073
_diffrn_reflns_av_R_equivalents 0.0387
_diffrn_reflns_av_sigmaI/netI 0.0450
_diffrn_reflns_limit_h_max 21
_diffrn_reflns_limit_h_min -21
_diffrn_reflns_limit_k_max 12
_diffrn_reflns_limit_k_min -12
_diffrn_reflns_limit_l_max 26
_diffrn_reflns_limit_l_min -24
_diffrn_reflns_number 23566
_diffrn_reflns_theta_full 23.32
_diffrn_reflns_theta_max 23.32
_diffrn_reflns_theta_min 1.24
_exptl_absorpt_coefficient_mu 0.789
_exptl_absorpt_correction_T_max 1.000000
_exptl_absorpt_correction_T_min 0.784342
_exptl_absorpt_correction_type multi-scan
_exptl_absorpt_process_details SADABS
_exptl_crystal_colour YELLOW
_exptl_crystal_density_diffrn 1.415
_exptl_crystal_density_method 'not measured'
_exptl_crystal_description NEEDDLE
_exptl_crystal_F_000 2256
_exptl_crystal_size_max 0.48
_exptl_crystal_size_mid 0.13
_exptl_crystal_size_min 0.09
_refine_diff_density_max 0.396
_refine_diff_density_min -0.218
_refine_diff_density_rms 0.077
_refine_ls_extinction_coef 0.00058(15)
_refine_ls_extinction_expression Fc^*^=kFc[1+0.001xFc^2^\l^3^/sin(2\q)]^-1/4^
_refine_ls_extinction_method SHELXL
_refine_ls_goodness_of_fit_ref 0.978
_refine_ls_hydrogen_treatment constr
_refine_ls_matrix_type full
_refine_ls_number_parameters 651
_refine_ls_number_reflns 7420
_refine_ls_number_restraints 0
_refine_ls_restrained_S_all 0.978
_refine_ls_R_factor_all 0.0733
_refine_ls_R_factor_gt 0.0411
_refine_ls_shift/su_max 0.001
_refine_ls_shift/su_mean 0.000
_refine_ls_structure_factor_coef Fsqd
_refine_ls_weighting_details 'calc w=1/[\s^2^(Fo^2^)+(0.0705P)^2^+0.0000P] where P=(Fo^2^+2Fc^2^)/3'
_refine_ls_weighting_scheme calc
_refine_ls_wR_factor_gt 0.1007
_refine_ls_wR_factor_ref 0.1217
_reflns_number_gt 4958
_reflns_number_total 7420
_reflns_threshold_expression >2sigma(I)
_cod_data_source_file c3dt53439a.txt
_cod_data_source_block Compound_4a_ma297am
_cod_depositor_comments
;
The following automatic conversions were performed:

'_symmetry_cell_setting' value 'Monoclinic' changed to 'monoclinic'
according to
/usr/data/users/saulius/automatic-downloads/current/RSC/lib/dictionaries/cif_core.dic
dictionary named 'cif_core.dic' version 2.4.2 from 2011-04-26.

Automatic conversion script
Id: cif_fix_values 2281 2013-09-26 08:29:07Z andrius 
;
_cod_original_cell_volume 5147.6(18)
_cod_original_sg_symbol_H-M P2(1)/n
_cod_database_code 7028520

loop_
_symmetry_equiv_pos_as_xyz
'x, y, z'
'-x+1/2, y+1/2, -z+1/2'
'-x, -y, -z'
'x-1/2, -y-1/2, z-1/2'

loop_
_atom_site_label
_atom_site_type_symbol
_atom_site_fract_x
_atom_site_fract_y
_atom_site_fract_z
_atom_site_U_iso_or_equiv
_atom_site_adp_type
_atom_site_occupancy
_atom_site_symmetry_multiplicity
_atom_site_calc_flag
_atom_site_refinement_flags
Mn1 Mn 0.30322(3) 0.74654(5) 0.20308(2) 0.04833(18) Uani 1 1 d .
C1 C 0.3545(2) 0.6856(4) 0.15491(17) 0.0561(10) Uani 1 1 d .
O1 O 0.38991(17) 0.6442(3) 0.12712(13) 0.0874(10) Uani 1 1 d .
C2 C 0.3796(2) 0.8247(4) 0.23984(17) 0.0627(11) Uani 1 1 d .
O2 O 0.43013(17) 0.8721(3) 0.26142(14) 0.0930(11) Uani 1 1 d .
C3 C 0.3320(2) 0.6253(4) 0.25149(17) 0.0591(11) Uani 1 1 d .
O3 O 0.35523(17) 0.5531(3) 0.28341(13) 0.0826(9) Uani 1 1 d .
N1 N 0.23582(16) 0.7991(3) 0.25663(12) 0.0513(8) Uani 1 1 d .
N2 N 0.21058(15) 0.6758(2) 0.16295(12) 0.0475(7) Uani 1 1 d .
N3 N 0.18934(16) 0.6160(3) 0.11243(12) 0.0525(8) Uani 1 1 d .
C11 C 0.2516(2) 0.8671(3) 0.30418(16) 0.0592(10) Uani 1 1 d .
H11 H 0.2961 0.9003 0.3134 0.071 Uiso 1 1 calc R
C12 C 0.2057(3) 0.8898(4) 0.33958(17) 0.0679(12) Uani 1 1 d .
H12 H 0.2189 0.9370 0.3721 0.081 Uiso 1 1 calc R
C13 C 0.1398(3) 0.8415(4) 0.32620(19) 0.0750(13) Uani 1 1 d .
H13 H 0.1074 0.8564 0.3493 0.090 Uiso 1 1 calc R
C14 C 0.1224(2) 0.7711(4) 0.27837(19) 0.0679(12) Uani 1 1 d .
H14 H 0.0781 0.7374 0.2690 0.082 Uiso 1 1 calc R
C15 C 0.1709(2) 0.7503(3) 0.24415(16) 0.0507(9) Uani 1 1 d .
C16 C 0.1581(2) 0.6792(3) 0.19202(16) 0.0507(9) Uani 1 1 d .
C17 C 0.1009(2) 0.6172(3) 0.16144(18) 0.0600(11) Uani 1 1 d .
H17 H 0.0578 0.6041 0.1716 0.072 Uiso 1 1 calc R
C18 C 0.1229(2) 0.5798(3) 0.11270(17) 0.0598(11) Uani 1 1 d .
H18 H 0.0957 0.5352 0.0835 0.072 Uiso 1 1 calc R
Mn2 Mn 0.19700(3) 0.49744(5) -0.09185(3) 0.0580(2) Uani 1 1 d .
C4 C 0.1902(2) 0.4287(4) -0.0242(2) 0.0683(12) Uani 1 1 d .
O4 O 0.1861(2) 0.3801(3) 0.01750(16) 0.1013(12) Uani 1 1 d .
C5 C 0.1373(3) 0.3916(4) -0.1312(2) 0.0791(13) Uani 1 1 d .
O5 O 0.0995(2) 0.3228(3) -0.15667(17) 0.1171(13) Uani 1 1 d .
C6 C 0.2687(3) 0.4024(4) -0.0969(2) 0.0748(13) Uani 1 1 d .
O6 O 0.3135(2) 0.3391(3) -0.10067(19) 0.1149(13) Uani 1 1 d .
N4 N 0.21519(18) 0.5867(3) -0.16492(13) 0.0651(9) Uani 1 1 d .
N5 N 0.26199(15) 0.6270(3) -0.05664(13) 0.0505(8) Uani 1 1 d .
N6 N 0.28853(16) 0.6604(3) -0.00144(13) 0.0542(8) Uani 1 1 d .
C19 C 0.1857(3) 0.5656(5) -0.2210(2) 0.0890(15) Uani 1 1 d .
H19 H 0.1501 0.5102 -0.2297 0.107 Uiso 1 1 calc R
C20 C 0.2067(3) 0.6241(6) -0.2661(2) 0.111(2) Uani 1 1 d .
H20 H 0.1860 0.6069 -0.3043 0.133 Uiso 1 1 calc R
C21 C 0.2581(4) 0.7069(6) -0.2541(3) 0.118(2) Uani 1 1 d .
H21 H 0.2722 0.7477 -0.2839 0.141 Uiso 1 1 calc R
C22 C 0.2884(3) 0.7290(5) -0.1975(2) 0.0903(15) Uani 1 1 d .
H22 H 0.3235 0.7850 -0.1885 0.108 Uiso 1 1 calc R
C23 C 0.2669(2) 0.6684(4) -0.15375(18) 0.0634(11) Uani 1 1 d .
C24 C 0.2941(2) 0.6867(3) -0.09300(17) 0.0561(10) Uani 1 1 d .
C25 C 0.3443(2) 0.7594(4) -0.0612(2) 0.0693(12) Uani 1 1 d .
H25 H 0.3749 0.8095 -0.0747 0.083 Uiso 1 1 calc R
C26 C 0.3386(2) 0.7405(4) -0.0051(2) 0.0658(11) Uani 1 1 d .
H26 H 0.3659 0.7780 0.0267 0.079 Uiso 1 1 calc R
Mn3 Mn 0.19894(3) 0.73091(4) 0.03670(2) 0.04468(18) Uani 1 1 d .
N7 N 0.20259(15) 0.8932(3) -0.02415(12) 0.0502(8) Uani 1 1 d .
N8 N 0.25510(15) 0.8726(2) 0.09108(12) 0.0463(7) Uani 1 1 d .
N9 N 0.27517(15) 0.8872(3) 0.14956(12) 0.0490(8) Uani 1 1 d .
C27 C 0.1847(2) 0.8967(4) -0.08183(17) 0.0584(10) Uani 1 1 d .
H27 H 0.1632 0.8313 -0.1011 0.070 Uiso 1 1 calc R
C28 C 0.1960(2) 0.9904(4) -0.11397(19) 0.0691(12) Uani 1 1 d .
H28 H 0.1828 0.9886 -0.1542 0.083 Uiso 1 1 calc R
C29 C 0.2268(3) 1.0868(4) -0.0864(2) 0.0833(14) Uani 1 1 d .
H29 H 0.2355 1.1516 -0.1076 0.100 Uiso 1 1 calc R
C30 C 0.2450(2) 1.0879(4) -0.02696(19) 0.0720(12) Uani 1 1 d .
H30 H 0.2654 1.1538 -0.0075 0.086 Uiso 1 1 calc R
C31 C 0.23248(19) 0.9887(3) 0.00369(16) 0.0514(9) Uani 1 1 d .
C32 C 0.25258(19) 0.9797(3) 0.06670(16) 0.0489(9) Uani 1 1 d .
C33 C 0.2701(2) 1.0637(3) 0.10912(17) 0.0635(11) Uani 1 1 d .
H33 H 0.2722 1.1442 0.1043 0.076 Uiso 1 1 calc R
C34 C 0.2839(2) 1.0018(3) 0.15989(17) 0.0597(10) Uani 1 1 d .
H34 H 0.2973 1.0348 0.1965 0.072 Uiso 1 1 calc R
N10 N 0.09476(15) 0.8198(3) 0.04781(13) 0.0504(8) Uani 1 1 d .
N11 N 0.11523(15) 0.6652(2) -0.03438(12) 0.0470(7) Uani 1 1 d .
N12 N 0.11610(16) 0.6063(3) -0.08449(13) 0.0546(8) Uani 1 1 d .
C35 C 0.0858(2) 0.8908(4) 0.09105(17) 0.0623(11) Uani 1 1 d .
H35 H 0.1247 0.9104 0.1195 0.075 Uiso 1 1 calc R
C36 C 0.0220(3) 0.9352(4) 0.0948(2) 0.0851(14) Uani 1 1 d .
H36 H 0.0177 0.9855 0.1248 0.102 Uiso 1 1 calc R
C37 C -0.0358(3) 0.9048(5) 0.0538(2) 0.0984(17) Uani 1 1 d .
H37 H -0.0799 0.9328 0.0564 0.118 Uiso 1 1 calc R
C38 C -0.0283(2) 0.8331(4) 0.0092(2) 0.0813(14) Uani 1 1 d .
H38 H -0.0670 0.8121 -0.0191 0.098 Uiso 1 1 calc R
C39 C 0.0382(2) 0.7921(3) 0.00680(16) 0.0530(10) Uani 1 1 d .
C40 C 0.05196(19) 0.7172(3) -0.04018(16) 0.0521(10) Uani 1 1 d .
C41 C 0.0110(2) 0.6912(4) -0.09389(19) 0.0724(12) Uani 1 1 d .
H41 H -0.0348 0.7148 -0.1089 0.087 Uiso 1 1 calc R
C42 C 0.0535(2) 0.6224(4) -0.12007(18) 0.0698(12) Uani 1 1 d .
H42 H 0.0407 0.5913 -0.1572 0.084 Uiso 1 1 calc R
C85 C 0.0230(9) 0.956(2) 0.5155(9) 0.310(10) Uani 1 1 d .
H85A H -0.0002 0.8982 0.5349 0.372 Uiso 1 1 calc R
H85B H 0.0646 0.9872 0.5409 0.372 Uiso 1 1 calc R
C86 C 0.0343(14) 0.919(2) 0.4542(13) 0.445(19) Uani 1 1 d .
H86A H -0.0092 0.8968 0.4284 0.534 Uiso 1 1 calc R
H86B H 0.0581 0.9784 0.4362 0.534 Uiso 1 1 calc R
C87 C 0.0783(14) 0.821(2) 0.4734(8) 0.466(19) Uani 1 1 d .
H87A H 0.0620 0.7820 0.5043 0.699 Uiso 1 1 calc R
H87B H 0.1257 0.8465 0.4869 0.699 Uiso 1 1 calc R
H87C H 0.0766 0.7671 0.4417 0.699 Uiso 1 1 calc R
O90 O 0.0358(5) 1.0254(14) 0.7569(6) 0.296(5) Uani 1 1 d .
C91 C 0.0686(10) 1.0560(16) 0.7201(8) 0.333(12) Uani 1 1 d .
H91A H 0.1070 1.1066 0.7377 0.399 Uiso 1 1 calc R
H91B H 0.0378 1.1001 0.6900 0.399 Uiso 1 1 calc R
C92 C 0.0927(14) 0.968(2) 0.6976(9) 0.386(16) Uani 1 1 d .
H92A H 0.1425 0.9796 0.6995 0.463 Uiso 1 1 calc R
H92B H 0.0699 0.9630 0.6571 0.463 Uiso 1 1 calc R
C93 C 0.0833(10) 0.8697(16) 0.7236(12) 0.366(15) Uani 1 1 d .
H93A H 0.1281 0.8358 0.7417 0.439 Uiso 1 1 calc R
H93B H 0.0580 0.8141 0.6960 0.439 Uiso 1 1 calc R
C94 C 0.0443(7) 0.8979(16) 0.7655(6) 0.224(6) Uani 1 1 d .
H94A H 0.0698 0.8793 0.8042 0.269 Uiso 1 1 calc R
H94B H -0.0006 0.8582 0.7583 0.269 Uiso 1 1 calc R
O95 O 0.0756(3) 0.4722(7) 0.6437(3) 0.185(2) Uani 1 1 d .
C96 C 0.0164(8) 0.4383(17) 0.6578(6) 0.307(10) Uani 1 1 d .
H96A H 0.0092 0.4802 0.6919 0.368 Uiso 1 1 calc R
H96B H 0.0181 0.3554 0.6663 0.368 Uiso 1 1 calc R
C97 C -0.0358(10) 0.461(3) 0.6129(14) 0.47(2) Uani 1 1 d .
H97A H -0.0802 0.4687 0.6254 0.563 Uiso 1 1 calc R
H97B H -0.0400 0.4002 0.5840 0.563 Uiso 1 1 calc R
C98 C -0.0165(10) 0.5683(17) 0.5908(11) 0.364(14) Uani 1 1 d .
H98A H -0.0371 0.5769 0.5500 0.437 Uiso 1 1 calc R
H98B H -0.0298 0.6343 0.6120 0.437 Uiso 1 1 calc R
C99 C 0.0576(8) 0.5562(12) 0.6002(7) 0.290(8) Uani 1 1 d .
H99A H 0.0716 0.5310 0.5650 0.348 Uiso 1 1 calc R
H99B H 0.0804 0.6300 0.6124 0.348 Uiso 1 1 calc R

loop_
_atom_site_aniso_label
_atom_site_aniso_U_11
_atom_site_aniso_U_22
_atom_site_aniso_U_33
_atom_site_aniso_U_23
_atom_site_aniso_U_13
_atom_site_aniso_U_12
Mn1 0.0496(3) 0.0500(4) 0.0415(3) -0.0018(2) 0.0001(3) -0.0009(3)
C1 0.056(2) 0.056(3) 0.051(3) 0.003(2) -0.003(2) -0.001(2)
O1 0.083(2) 0.109(3) 0.072(2) -0.0045(18) 0.0212(18) 0.024(2)
C2 0.062(3) 0.070(3) 0.051(2) -0.005(2) -0.001(2) 0.001(2)
O2 0.069(2) 0.105(3) 0.091(2) -0.0231(19) -0.0162(18) -0.0148(19)
C3 0.058(2) 0.065(3) 0.053(3) -0.007(2) 0.005(2) 0.001(2)
O3 0.095(2) 0.078(2) 0.069(2) 0.0234(17) 0.0044(17) 0.0137(19)
N1 0.063(2) 0.0437(18) 0.0462(19) 0.0038(15) 0.0080(16) 0.0032(16)
N2 0.0542(19) 0.0411(18) 0.0435(18) 0.0008(14) 0.0015(15) -0.0036(15)
N3 0.060(2) 0.0439(18) 0.0488(19) -0.0026(15) 0.0006(15) -0.0054(16)
C11 0.076(3) 0.050(2) 0.050(2) 0.001(2) 0.009(2) 0.001(2)
C12 0.096(3) 0.058(3) 0.050(3) 0.002(2) 0.016(3) 0.009(3)
C13 0.094(4) 0.072(3) 0.067(3) 0.003(2) 0.036(3) 0.012(3)
C14 0.069(3) 0.065(3) 0.074(3) 0.009(2) 0.023(2) 0.004(2)
C15 0.055(2) 0.044(2) 0.053(2) 0.0084(18) 0.013(2) 0.004(2)
C16 0.054(2) 0.048(2) 0.049(2) 0.0101(18) 0.008(2) -0.004(2)
C17 0.055(2) 0.060(3) 0.063(3) 0.012(2) 0.007(2) -0.010(2)
C18 0.062(3) 0.053(3) 0.057(3) 0.004(2) -0.005(2) -0.015(2)
Mn2 0.0670(4) 0.0477(4) 0.0575(4) -0.0119(3) 0.0085(3) -0.0033(3)
C4 0.078(3) 0.047(3) 0.077(3) -0.012(2) 0.008(3) -0.006(2)
O4 0.148(3) 0.072(2) 0.084(3) 0.0089(19) 0.027(2) -0.009(2)
C5 0.089(3) 0.073(3) 0.076(3) -0.018(3) 0.017(3) -0.006(3)
O5 0.119(3) 0.095(3) 0.129(3) -0.052(2) 0.007(2) -0.035(2)
C6 0.078(3) 0.057(3) 0.091(3) -0.012(2) 0.020(3) -0.006(3)
O6 0.102(3) 0.076(2) 0.177(4) -0.014(2) 0.051(3) 0.016(2)
N4 0.076(2) 0.071(2) 0.048(2) -0.0114(17) 0.0116(18) 0.009(2)
N5 0.0536(19) 0.0481(19) 0.0492(19) -0.0057(15) 0.0087(16) -0.0020(16)
N6 0.0509(18) 0.056(2) 0.053(2) -0.0044(16) 0.0043(15) -0.0035(17)
C19 0.095(4) 0.105(4) 0.063(3) -0.020(3) 0.009(3) 0.001(3)
C20 0.127(5) 0.158(6) 0.046(3) -0.004(3) 0.015(3) -0.006(5)
C21 0.132(5) 0.148(6) 0.076(4) 0.014(4) 0.029(4) -0.015(5)
C22 0.109(4) 0.103(4) 0.061(3) 0.011(3) 0.024(3) -0.010(3)
C23 0.066(3) 0.067(3) 0.059(3) -0.005(2) 0.017(2) 0.000(2)
C24 0.057(2) 0.056(3) 0.056(3) -0.002(2) 0.013(2) -0.001(2)
C25 0.061(3) 0.071(3) 0.079(3) -0.003(2) 0.022(2) -0.012(2)
C26 0.052(2) 0.072(3) 0.071(3) -0.012(2) 0.008(2) -0.009(2)
Mn3 0.0498(3) 0.0396(3) 0.0411(3) -0.0027(2) 0.0009(2) -0.0026(3)
N7 0.0602(19) 0.0455(19) 0.0425(19) -0.0004(14) 0.0051(15) 0.0011(16)
N8 0.0543(18) 0.0426(18) 0.0384(18) -0.0011(13) 0.0009(14) -0.0053(15)
N9 0.0558(19) 0.0462(19) 0.0425(18) -0.0042(14) 0.0038(14) -0.0060(15)
C27 0.067(3) 0.051(2) 0.054(3) -0.001(2) 0.008(2) 0.000(2)
C28 0.086(3) 0.066(3) 0.054(3) 0.011(2) 0.010(2) -0.002(3)
C29 0.117(4) 0.063(3) 0.068(3) 0.027(3) 0.015(3) -0.007(3)
C30 0.096(3) 0.048(3) 0.067(3) 0.004(2) 0.004(3) -0.012(2)
C31 0.058(2) 0.042(2) 0.052(2) 0.0048(19) 0.0088(19) 0.0008(19)
C32 0.055(2) 0.037(2) 0.054(2) -0.0003(18) 0.0082(18) -0.0047(18)
C33 0.086(3) 0.034(2) 0.065(3) -0.005(2) 0.003(2) -0.008(2)
C34 0.075(3) 0.045(2) 0.055(3) -0.014(2) 0.004(2) -0.006(2)
N10 0.0556(19) 0.0475(18) 0.0473(19) -0.0015(15) 0.0089(16) 0.0027(16)
N11 0.0469(18) 0.0445(18) 0.0465(18) -0.0071(14) 0.0021(14) -0.0033(15)
N12 0.061(2) 0.0508(19) 0.0475(19) -0.0122(15) 0.0010(16) -0.0053(16)
C35 0.075(3) 0.059(3) 0.055(3) -0.003(2) 0.016(2) 0.007(2)
C36 0.085(4) 0.094(4) 0.081(3) -0.020(3) 0.029(3) 0.016(3)
C37 0.072(3) 0.122(5) 0.106(4) -0.020(4) 0.032(3) 0.024(3)
C38 0.057(3) 0.093(4) 0.091(4) -0.010(3) 0.010(2) 0.009(3)
C39 0.049(2) 0.053(2) 0.057(3) 0.0027(19) 0.013(2) 0.002(2)
C40 0.047(2) 0.053(2) 0.053(2) -0.0010(19) 0.0016(19) -0.0036(19)
C41 0.053(2) 0.083(3) 0.070(3) -0.011(2) -0.013(2) 0.006(2)
C42 0.066(3) 0.077(3) 0.055(3) -0.017(2) -0.014(2) -0.001(2)
C85 0.23(2) 0.46(4) 0.25(2) -0.01(2) 0.049(14) 0.023(17)
C86 0.46(4) 0.45(4) 0.49(5) 0.19(3) 0.26(4) 0.06(3)
C87 0.52(4) 0.63(5) 0.204(17) -0.07(2) -0.03(2) 0.06(3)
O90 0.243(9) 0.350(16) 0.318(13) 0.051(11) 0.110(8) 0.068(10)
C91 0.45(3) 0.33(2) 0.302(19) -0.032(16) 0.272(18) -0.16(2)
C92 0.55(3) 0.37(3) 0.34(2) -0.18(2) 0.34(2) -0.13(3)
C93 0.273(18) 0.199(16) 0.67(4) -0.13(2) 0.20(2) 0.058(14)
C94 0.162(10) 0.233(14) 0.264(14) 0.102(13) 0.016(9) -0.029(10)
O95 0.134(5) 0.183(6) 0.233(7) -0.016(5) 0.026(5) 0.026(4)
C96 0.141(10) 0.54(3) 0.253(16) 0.042(17) 0.078(10) -0.049(16)
C97 0.130(12) 0.81(7) 0.45(4) 0.04(4) 0.023(15) -0.10(3)
C98 0.231(19) 0.35(2) 0.44(3) 0.01(2) -0.11(2) 0.179(19)
C99 0.257(16) 0.195(12) 0.37(2) 0.100(13) -0.050(14) 0.019(11)

loop_
_atom_type_symbol
_atom_type_description
_atom_type_scat_dispersion_real
_atom_type_scat_dispersion_imag
_atom_type_scat_source
C C 0.0033 0.0016 'International Tables Vol C Tables 4.2.6.8 and 6.1.1.4'
H H 0.0000 0.0000 'International Tables Vol C Tables 4.2.6.8 and 6.1.1.4'
N N 0.0061 0.0033 'International Tables Vol C Tables 4.2.6.8 and 6.1.1.4'
O O 0.0106 0.0060 'International Tables Vol C Tables 4.2.6.8 and 6.1.1.4'
Mn Mn 0.3368 0.7283 'International Tables Vol C Tables 4.2.6.8 and 6.1.1.4'

loop_
_geom_angle_atom_site_label_1
_geom_angle_atom_site_label_2
_geom_angle_atom_site_label_3
_geom_angle
_geom_angle_site_symmetry_1
_geom_angle_site_symmetry_3
C2 Mn1 C1 89.25(18) . .
C2 Mn1 C3 87.65(18) . .
C1 Mn1 C3 87.72(17) . .
C2 Mn1 N2 173.18(16) . .
C1 Mn1 N2 96.05(15) . .
C3 Mn1 N2 96.83(14) . .
C2 Mn1 N9 89.74(15) . .
C1 Mn1 N9 91.64(15) . .
C3 Mn1 N9 177.31(15) . .
N2 Mn1 N9 85.83(11) . .
C2 Mn1 N1 97.17(16) . .
C1 Mn1 N1 172.90(15) . .
C3 Mn1 N1 89.52(15) . .
N2 Mn1 N1 77.79(12) . .
N9 Mn1 N1 91.42(11) . .
O1 C1 Mn1 175.9(3) . .
O2 C2 Mn1 176.6(4) . .
O3 C3 Mn1 174.6(4) . .
C11 N1 C15 117.5(3) . .
C11 N1 Mn1 127.2(3) . .
C15 N1 Mn1 115.0(2) . .
C16 N2 N3 109.6(3) . .
C16 N2 Mn1 116.5(2) . .
N3 N2 Mn1 133.7(2) . .
C18 N3 N2 105.5(3) . .
C18 N3 Mn3 114.5(2) . .
N2 N3 Mn3 109.8(2) . .
N1 C11 C12 123.4(4) . .
C11 C12 C13 118.7(4) . .
C14 C13 C12 119.2(4) . .
C13 C14 C15 119.9(4) . .
N1 C15 C14 121.3(4) . .
N1 C15 C16 113.8(3) . .
C14 C15 C16 124.9(4) . .
N2 C16 C17 109.4(3) . .
N2 C16 C15 115.7(3) . .
C17 C16 C15 134.8(4) . .
C18 C17 C16 103.8(4) . .
N3 C18 C17 111.6(3) . .
C6 Mn2 C5 89.2(2) . .
C6 Mn2 C4 89.6(2) . .
C5 Mn2 C4 90.3(2) . .
C6 Mn2 N5 92.46(16) . .
C5 Mn2 N5 173.15(18) . .
C4 Mn2 N5 96.32(16) . .
C6 Mn2 N12 178.93(18) . .
C5 Mn2 N12 91.58(17) . .
C4 Mn2 N12 89.65(17) . .
N5 Mn2 N12 86.87(12) . .
C6 Mn2 N4 88.67(18) . .
C5 Mn2 N4 95.96(18) . .
C4 Mn2 N4 173.43(17) . .
N5 Mn2 N4 77.43(13) . .
N12 Mn2 N4 92.00(13) . .
O4 C4 Mn2 176.8(4) . .
O5 C5 Mn2 179.3(5) . .
O6 C6 Mn2 178.2(4) . .
C19 N4 C23 117.5(4) . .
C19 N4 Mn2 127.4(3) . .
C23 N4 Mn2 114.8(3) . .
C24 N5 N6 109.5(3) . .
C24 N5 Mn2 116.5(2) . .
N6 N5 Mn2 133.5(2) . .
N5 N6 C26 105.6(3) . .
N5 N6 Mn3 108.0(2) . .
C26 N6 Mn3 114.0(3) . .
N4 C19 C20 122.0(5) . .
C21 C20 C19 119.7(5) . .
C20 C21 C22 118.8(6) . .
C21 C22 C23 120.1(5) . .
N4 C23 C22 121.8(4) . .
N4 C23 C24 113.6(4) . .
C22 C23 C24 124.5(4) . .
N5 C24 C25 109.2(4) . .
N5 C24 C23 115.9(4) . .
C25 C24 C23 134.8(4) . .
C26 C25 C24 104.0(4) . .
N6 C26 C25 111.8(4) . .
N8 Mn3 N11 152.43(11) . .
N8 Mn3 N3 94.59(11) . .
N11 Mn3 N3 103.51(11) . .
N8 Mn3 N6 99.32(11) . .
N11 Mn3 N6 94.89(11) . .
N3 Mn3 N6 107.52(11) . .
N8 Mn3 N10 87.28(11) . .
N11 Mn3 N10 73.23(11) . .
N3 Mn3 N10 87.20(11) . .
N6 Mn3 N10 163.16(11) . .
N8 Mn3 N7 72.66(10) . .
N11 Mn3 N7 85.20(10) . .
N3 Mn3 N7 163.52(11) . .
N6 Mn3 N7 85.29(11) . .
N10 Mn3 N7 81.91(10) . .
C27 N7 C31 118.0(3) . .
C27 N7 Mn3 127.6(2) . .
C31 N7 Mn3 114.0(2) . .
C32 N8 N9 107.3(3) . .
C32 N8 Mn3 116.6(2) . .
N9 N8 Mn3 132.9(2) . .
C34 N9 N8 107.7(3) . .
C34 N9 Mn1 130.5(3) . .
N8 N9 Mn1 120.7(2) . .
N7 C27 C28 123.7(4) . .
C29 C28 C27 118.8(4) . .
C28 C29 C30 119.5(4) . .
C29 C30 C31 119.0(4) . .
N7 C31 C30 120.9(3) . .
N7 C31 C32 116.0(3) . .
C30 C31 C32 123.0(3) . .
N8 C32 C33 110.0(3) . .
N8 C32 C31 118.4(3) . .
C33 C32 C31 131.6(3) . .
C34 C33 C32 104.4(3) . .
N9 C34 C33 110.7(3) . .
C35 N10 C39 118.4(3) . .
C35 N10 Mn3 126.9(3) . .
C39 N10 Mn3 114.7(2) . .
C40 N11 N12 107.6(3) . .
C40 N11 Mn3 116.2(2) . .
N12 N11 Mn3 133.3(2) . .
C42 N12 N11 107.7(3) . .
C42 N12 Mn2 130.3(3) . .
N11 N12 Mn2 121.4(2) . .
N10 C35 C36 122.4(4) . .
C35 C36 C37 119.3(4) . .
C38 C37 C36 119.6(4) . .
C37 C38 C39 118.8(4) . .
N10 C39 C38 121.5(4) . .
N10 C39 C40 115.6(3) . .
C38 C39 C40 122.9(4) . .
N11 C40 C41 109.9(3) . .
N11 C40 C39 119.0(3) . .
C41 C40 C39 131.1(4) . .
C42 C41 C40 104.3(3) . .
N12 C42 C41 110.5(4) . .
C85 C85 C86 85(2) 3_576 .
C85 C85 C86 50.2(14) 3_576 3_576
C86 C85 C86 135.1(14) . 3_576
C87 C86 C85 96(2) . .
C87 C86 C85 141(3) . 3_576
C85 C86 C85 44.9(14) . 3_576
C91 O90 C94 108.5(14) . .
O90 C91 C92 111.0(18) . .
C91 C92 C93 112.7(17) . .
C92 C93 C94 106.1(14) . .
C93 C94 O90 101.2(13) . .
C96 O95 C99 106.6(10) . .
O95 C96 C97 107.6(15) . .
C96 C97 C98 104(2) . .
C99 C98 C97 101.4(14) . .
O95 C99 C98 106.0(14) . .

loop_
_geom_bond_atom_site_label_1
_geom_bond_atom_site_label_2
_geom_bond_distance
_geom_bond_site_symmetry_2
Mn1 C2 1.800(4) .
Mn1 C1 1.800(5) .
Mn1 C3 1.813(5) .
Mn1 N2 2.027(3) .
Mn1 N9 2.051(3) .
Mn1 N1 2.087(3) .
C1 O1 1.146(4) .
C2 O2 1.147(4) .
C3 O3 1.147(4) .
N1 C11 1.349(5) .
N1 C15 1.358(5) .
N2 C16 1.342(4) .
N2 N3 1.363(4) .
N3 C18 1.359(5) .
N3 Mn3 2.257(3) .
C11 C12 1.367(5) .
C12 C13 1.373(6) .
C13 C14 1.372(6) .
C14 C15 1.382(5) .
C15 C16 1.453(5) .
C16 C17 1.393(5) .
C17 C18 1.375(5) .
Mn2 C6 1.793(5) .
Mn2 C5 1.800(5) .
Mn2 C4 1.808(5) .
Mn2 N5 2.016(3) .
Mn2 N12 2.044(3) .
Mn2 N4 2.095(3) .
C4 O4 1.148(5) .
C5 O5 1.159(5) .
C6 O6 1.152(5) .
N4 C19 1.352(5) .
N4 C23 1.360(5) .
N5 C24 1.347(5) .
N5 N6 1.354(4) .
N6 C26 1.354(5) .
N6 Mn3 2.268(3) .
C19 C20 1.389(7) .
C20 C21 1.365(8) .
C21 C22 1.369(7) .
C22 C23 1.377(6) .
C23 C24 1.438(5) .
C24 C25 1.383(5) .
C25 C26 1.366(6) .
Mn3 N8 2.214(3) .
Mn3 N11 2.217(3) .
Mn3 N10 2.331(3) .
Mn3 N7 2.358(3) .
N7 C27 1.334(4) .
N7 C31 1.345(4) .
N8 C32 1.351(4) .
N8 N9 1.365(4) .
N9 C34 1.339(4) .
C27 C28 1.358(5) .
C28 C29 1.356(6) .
C29 C30 1.375(6) .
C30 C31 1.395(5) .
C31 C32 1.461(5) .
C32 C33 1.380(5) .
C33 C34 1.370(5) .
N10 C35 1.343(5) .
N10 C39 1.346(4) .
N11 C40 1.350(4) .
N11 N12 1.364(4) .
N12 C42 1.343(5) .
C35 C36 1.362(6) .
C36 C37 1.370(6) .
C37 C38 1.367(6) .
C38 C39 1.389(5) .
C39 C40 1.468(5) .
C40 C41 1.384(5) .
C41 C42 1.377(6) .
C85 C85 1.44(3) 3_576
C85 C86 1.57(3) .
C85 C86 2.03(4) 3_576
C86 C87 1.43(3) .
C86 C85 2.03(4) 3_576
O90 C91 1.230(12) .
O90 C94 1.479(14) .
C91 C92 1.27(2) .
C92 C93 1.32(3) .
C93 C94 1.401(19) .
O95 C96 1.323(12) .
O95 C99 1.398(12) .
C96 C97 1.34(2) .
C97 C98 1.41(3) .
C98 C99 1.419(19) .
